data_7211510
loop_
_publ_author_name
'Ohba, Masaaki'
'Yoneda, Ko'
'Kitagawa, Susumu'

_publ_section_title
;
 Guest-responsive porous magnetic frameworks using polycyanometallates
;
_journal_issue 1
_journal_name_full CrystEngComm
_journal_page_first 159
_journal_paper_doi 10.1039/b906442g
_journal_volume 12
_journal_year 2010
_chemical_formula_moiety 'C10 H17 Cr Mn N8 O2 '
_chemical_formula_sum 'C10 H17 Cr Mn N8 O2'
_chemical_formula_weight 388.23
_space_group_IT_number 14
_symmetry_cell_setting monoclinic
_symmetry_Int_Tables_number 14
_symmetry_space_group_name_Hall '-P 2yn'
_symmetry_space_group_name_H-M 'P 1 21/n 1'
_cell_angle_alpha 90.0000
_cell_angle_beta 97.323(5)
_cell_angle_gamma 90.0000
_cell_formula_units_Z 4
_cell_length_a 7.680(3)
_cell_length_b 14.499(5)
_cell_length_c 16.596(5)
_cell_measurement_reflns_used 5057
_cell_measurement_temperature 243.1
_cell_measurement_theta_max 27.5
_cell_measurement_theta_min 3.0
_cell_volume 1832.9(11)
_computing_cell_refinement CRYSTALCLEAR
_computing_data_collection CRYSTALCLEAR
_computing_data_reduction 'teXsan Ver. 1.11'
_computing_publication_material 'teXsan Ver. 1.11'
_computing_structure_refinement 'teXsan Ver. 1.10'
_computing_structure_solution DirectMethod
_diffrn_ambient_temperature 243.1
_diffrn_detector_area_resol_mean 14.63
_diffrn_measured_fraction_theta_full 0.9843
_diffrn_measured_fraction_theta_max 0.9843
_diffrn_measurement_device_type 'Rigaku Mercury'
_diffrn_measurement_method \w
_diffrn_radiation_type 'Mo K\a'
_diffrn_radiation_wavelength 0.71070
_diffrn_reflns_av_R_equivalents 0.078
_diffrn_reflns_limit_h_max 9
_diffrn_reflns_limit_h_min -7
_diffrn_reflns_limit_k_max 18
_diffrn_reflns_limit_k_min -18
_diffrn_reflns_limit_l_max 21
_diffrn_reflns_limit_l_min -18
_diffrn_reflns_number 4294
_diffrn_reflns_theta_full 27.48
_diffrn_reflns_theta_max 27.48
_exptl_absorpt_coefficient_mu 1.298
_exptl_absorpt_correction_T_max 0.878
_exptl_absorpt_correction_T_min 0.549
_exptl_absorpt_correction_type multi-scan
_exptl_absorpt_process_details 'Jacobson, R. (1998) Private communication'
_exptl_crystal_colour green
_exptl_crystal_density_diffrn 1.407
_exptl_crystal_density_method 'not measured'
_exptl_crystal_description block
_exptl_crystal_F_000 792.00
_exptl_crystal_size_max 0.18
_exptl_crystal_size_mid 0.10
_exptl_crystal_size_min 0.10
_refine_diff_density_max 0.94
_refine_diff_density_min -0.90
_refine_ls_extinction_method none
_refine_ls_goodness_of_fit_ref 1.001
_refine_ls_hydrogen_treatment noref
_refine_ls_number_parameters 217
_refine_ls_number_reflns 3932
_refine_ls_R_factor_gt 0.0647
_refine_ls_shift/su_max 0.0033
_refine_ls_structure_factor_coef F
_refine_ls_weighting_details 'w = 1/[\s^2^(Fo) + 0.00078|Fo|^2^]'
_refine_ls_weighting_scheme calc
_refine_ls_wR_factor_ref 0.0955
_reflns_number_gt 2333
_reflns_number_total 4134
_reflns_threshold_expression F^2^>2.0\s(F^2^)
_cod_data_source_file b906442g.txt
_cod_data_source_block 2D_[Mn(NNdmenH)(H2O)][Cr(CN)6](2)
_cod_original_cell_volume 1833.0(10)
_cod_original_formula_sum 'C10 H17 Cr Mn N8 O2 '
_cod_database_code 7211510

loop_
_symmetry_equiv_pos_site_id
_symmetry_equiv_pos_as_xyz
1 +X,+Y,+Z
2 1/2-X,1/2+Y,1/2-Z
3 -X,-Y,-Z
4 1/2+X,1/2-Y,1/2+Z

loop_
_atom_site_label
_atom_site_type_symbol
_atom_site_fract_x
_atom_site_fract_y
_atom_site_fract_z
_atom_site_U_iso_or_equiv
_atom_site_adp_type
_atom_site_occupancy
_atom_site_calc_flag
_atom_site_refinement_flags
Mn(1) Mn 0.2575(1) 0.31890(5) 0.29180(5) 0.0226(2) Uani 1.00 d .
Cr(1) Cr 0.7379(1) 0.06886(5) 0.22404(5) 0.0213(2) Uani 1.00 d .
O(1) O 0.3127(6) 0.2599(3) 0.4151(2) 0.037(1) Uani 1.00 d .
O(2) O 0.310(1) 0.5795(5) 0.0677(4) 0.109(3) Uani 1.00 d .
N(1) N 0.4462(6) 0.2183(3) 0.2565(3) 0.035(1) Uani 1.00 d .
N(2) N 0.4313(6) -0.0782(3) 0.1726(3) 0.033(1) Uani 1.00 d .
N(3) N 0.6898(9) 0.1481(5) 0.0432(3) 0.061(2) Uani 1.00 d .
N(4) N 0.765(1) -0.0015(5) 0.4091(4) 0.075(3) Uani 1.00 d .
N(5) N 1.0420(6) 0.2189(3) 0.2677(3) 0.036(1) Uani 1.00 d .
N(6) N 1.0315(7) -0.0767(3) 0.1879(3) 0.038(1) Uani 1.00 d .
N(7) N 0.1926(9) 0.3807(4) 0.1617(3) 0.050(2) Uani 1.00 d .
N(8) N 0.290(1) 0.1908(5) 0.0189(5) 0.039(2) Uani 0.70 d P
N(8') N 0.181(3) 0.202(2) -0.0046(10) 0.050(6) Uani 0.30 d P
C(1) C 0.5503(7) 0.1647(4) 0.2472(3) 0.026(1) Uani 1.00 d .
C(2) C 0.5435(7) -0.0259(3) 0.1905(3) 0.026(1) Uani 1.00 d .
C(3) C 0.7120(7) 0.1184(4) 0.1067(4) 0.028(1) Uani 1.00 d .
C(4) C 0.7577(9) 0.0226(4) 0.3437(4) 0.038(2) Uani 1.00 d .
C(5) C 0.9327(7) 0.1655(4) 0.2535(3) 0.028(1) Uani 1.00 d .
C(6) C 0.9259(7) -0.0256(4) 0.1989(3) 0.025(1) Uani 1.00 d .
C(7) C 0.273(2) 0.3385(7) 0.0943(6) 0.049(3) Uani 0.70 d P
C(7') C 0.114(7) 0.329(2) 0.086(2) 0.12(2) Uani 0.30 d P
C(8) C 0.203(1) 0.2446(5) 0.0762(5) 0.054(2) Uani 1.00 d .
C(9) C 0.285(1) 0.2301(6) -0.0646(4) 0.060(2) Uani 1.00 d .
C(10) C 0.216(1) 0.0970(6) 0.0128(5) 0.073(3) Uani 1.00 d .
H(1) H 0.3411 0.2938 0.4619 0.0396 Uiso 1.00 calc .
H(2) H 0.3683 0.2019 0.4249 0.0396 Uiso 1.00 calc .
H(3) H 0.2344 0.4421 0.1648 0.0581 Uiso 0.70 calc P
H(3') H 0.1255 0.4331 0.1680 0.0581 Uiso 0.30 calc P
H(4) H 0.0709 0.3788 0.1489 0.0581 Uiso 0.70 calc P
H(4') H 0.3055 0.3984 0.1471 0.0581 Uiso 0.30 calc P
H(5) H 0.2360 0.3767 0.0464 0.0639 Uiso 0.70 calc P
H(5') H 0.0968 0.3655 0.0351 0.0742 Uiso 0.30 calc P
H(6) H 0.3903 0.3356 0.1048 0.0639 Uiso 0.70 calc P
H(6') H -0.0200 0.3126 0.0893 0.0742 Uiso 0.30 calc P
H(7) H 0.1715 0.2035 0.1146 0.0635 Uiso 1.00 calc .
H(8) H 0.0783 0.2526 0.0531 0.0635 Uiso 0.70 calc P
H(8') H 0.3192 0.2623 0.0847 0.0635 Uiso 0.30 calc P
H(9) H 0.4050 0.1866 0.0409 0.0549 Uiso 0.70 calc P
H(9') H 0.0426 0.2108 -0.0280 0.0528 Uiso 0.30 calc P
H(10) H 0.4055 0.2337 -0.0759 0.0646 Uiso 0.70 calc P
H(10') H 0.3510 0.1769 -0.0770 0.0646 Uiso 0.30 calc P
H(11) H 0.2215 0.1917 -0.1031 0.0646 Uiso 0.70 calc P
H(11') H 0.2241 0.2542 -0.1124 0.0646 Uiso 0.30 calc P
H(12) H 0.2379 0.2902 -0.0663 0.0646 Uiso 0.70 calc P
H(12') H 0.3677 0.2754 -0.0403 0.0646 Uiso 0.30 calc P
H(13) H 0.1238 0.0938 0.0480 0.0938 Uiso 0.70 calc P
H(13') H 0.1179 0.0587 0.0021 0.0938 Uiso 0.30 calc P
H(14) H 0.1748 0.0812 -0.0389 0.0938 Uiso 0.70 calc P
H(14') H 0.3078 0.0795 -0.0151 0.0938 Uiso 0.30 calc P
H(15) H 0.3079 0.0560 0.0362 0.0938 Uiso 0.70 calc P
H(15') H 0.2576 0.0918 0.0719 0.0938 Uiso 0.30 calc P
H(16) H 0.1563 0.5802 0.0516 0.0331 Uiso 1.00 calc .
H(17) H 0.3355 0.6240 0.0158 0.0331 Uiso 1.00 calc .

loop_
_atom_site_aniso_label
_atom_site_aniso_U_11
_atom_site_aniso_U_22
_atom_site_aniso_U_33
_atom_site_aniso_U_12
_atom_site_aniso_U_13
_atom_site_aniso_U_23
Mn(1) 0.0217(4) 0.0154(4) 0.0314(5) -0.0005(3) 0.0069(3) -0.0025(3)
Cr(1) 0.0205(4) 0.0142(4) 0.0303(5) -0.0007(3) 0.0071(3) -0.0003(3)
O(1) 0.050(3) 0.034(2) 0.029(2) 0.006(2) 0.008(2) 0.002(2)
O(2) 0.169(8) 0.087(5) 0.068(5) 0.009(5) 0.000(5) -0.011(4)
N(1) 0.030(3) 0.032(3) 0.044(3) 0.003(2) 0.014(2) -0.010(2)
N(2) 0.030(3) 0.023(2) 0.048(3) -0.003(2) 0.010(2) 0.002(2)
N(3) 0.081(5) 0.068(4) 0.035(3) -0.010(4) 0.006(3) 0.008(3)
N(4) 0.122(7) 0.067(5) 0.036(4) 0.000(5) 0.013(4) 0.012(3)
N(5) 0.028(3) 0.030(3) 0.052(3) -0.012(2) 0.009(2) -0.007(2)
N(6) 0.032(3) 0.028(3) 0.056(3) 0.008(2) 0.008(2) 0.003(2)
N(7) 0.080(5) 0.034(3) 0.036(3) 0.003(3) 0.009(3) 0.001(2)
N(8) 0.038(5) 0.034(4) 0.044(5) 0.003(4) 0.004(4) -0.009(3)
N(8') 0.04(1) 0.10(2) 0.010(8) 0.02(1) 0.006(7) -0.020(9)
C(1) 0.027(3) 0.025(3) 0.027(3) -0.002(2) 0.007(2) -0.001(2)
C(2) 0.029(3) 0.015(2) 0.036(3) -0.002(2) 0.010(2) 0.003(2)
C(3) 0.031(3) 0.022(3) 0.034(3) -0.004(2) 0.010(2) -0.002(2)
C(4) 0.049(4) 0.038(3) 0.027(3) -0.005(3) 0.004(3) 0.001(3)
C(5) 0.032(3) 0.023(3) 0.028(3) 0.002(2) 0.005(2) -0.002(2)
C(6) 0.023(3) 0.018(2) 0.036(3) 0.005(2) 0.007(2) -0.002(2)
C(7) 0.093(9) 0.033(5) 0.020(4) -0.011(6) 0.010(5) 0.002(4)
C(7') 0.24(6) 0.04(2) 0.07(2) 0.03(3) -0.06(3) -0.03(1)
C(8) 0.061(5) 0.049(4) 0.053(4) -0.001(4) 0.004(4) -0.008(4)
C(9) 0.080(6) 0.060(5) 0.040(4) -0.006(4) 0.008(4) 0.002(4)
C(10) 0.104(8) 0.048(5) 0.065(6) -0.009(5) 0.010(5) 0.002(4)

loop_
_atom_type_symbol
_atom_type_description
_atom_type_scat_dispersion_real
_atom_type_scat_dispersion_imag
_atom_type_scat_source
C C 0.003 0.002
;International Tables for Crystallography
(1992, Vol. C, Tables 4.2.6.8 and 6.1.1.1)
;
N N 0.006 0.003
;International Tables for Crystallography
(1992, Vol. C, Tables 4.2.6.8 and 6.1.1.1)
;
H H 0.000 0.000
;International Tables for Crystallography
(1992, Vol. C, Table 6.1.1.2)
;
Cr Cr 0.321 0.624
;International Tables for Crystallography
(1992, Vol. C, Tables 4.2.6.8 and 6.1.1.1)
;
Mn Mn 0.337 0.728
;International Tables for Crystallography
(1992, Vol. C, Tables 4.2.6.8 and 6.1.1.1)
;
O O 0.011 0.006
;International Tables for Crystallography
(1992, Vol. C, Tables 4.2.6.8 and 6.1.1.1)
;

loop_
_geom_angle_atom_site_label_1
_geom_angle_atom_site_label_2
_geom_angle_atom_site_label_3
_geom_angle
_geom_angle_site_symmetry_1
_geom_angle_site_symmetry_3
_geom_angle_publ_flag
O(1) Mn(1) N(1) 86.3(2) . . yes
O(1) Mn(1) N(2) 93.9(2) . 2_555 yes
O(1) Mn(1) N(5) 87.9(2) . 1_455 yes
O(1) Mn(1) N(6) 94.2(2) . 2_655 yes
O(1) Mn(1) N(7) 178.7(2) . . yes
N(1) Mn(1) N(2) 179.4(2) . 2_555 yes
N(1) Mn(1) N(5) 91.2(2) . 1_455 yes
N(1) Mn(1) N(6) 90.0(2) . 2_655 yes
N(1) Mn(1) N(7) 94.5(2) . . yes
N(2) Mn(1) N(5) 89.4(2) 2_555 1_455 yes
N(2) Mn(1) N(6) 89.4(2) 2_555 2_655 yes
N(2) Mn(1) N(7) 85.3(2) 2_555 . yes
N(5) Mn(1) N(6) 177.6(2) 1_455 2_655 yes
N(5) Mn(1) N(7) 91.0(2) 1_455 . yes
N(6) Mn(1) N(7) 86.8(2) 2_655 . yes
C(1) Cr(1) C(2) 90.0(2) . . yes
C(1) Cr(1) C(3) 87.5(2) . . yes
C(1) Cr(1) C(4) 90.4(2) . . yes
C(1) Cr(1) C(5) 90.1(2) . . yes
C(1) Cr(1) C(6) 178.9(2) . . yes
C(2) Cr(1) C(3) 89.9(2) . . yes
C(2) Cr(1) C(4) 90.3(2) . . yes
C(2) Cr(1) C(5) 178.0(2) . . yes
C(2) Cr(1) C(6) 90.3(2) . . yes
C(3) Cr(1) C(4) 177.9(2) . . yes
C(3) Cr(1) C(5) 88.1(2) . . yes
C(3) Cr(1) C(6) 91.5(2) . . yes
C(4) Cr(1) C(5) 91.7(2) . . yes
C(4) Cr(1) C(6) 90.7(2) . . yes
C(5) Cr(1) C(6) 89.6(2) . . yes
Mn(1) N(1) C(1) 172.3(5) . . yes
Mn(1) N(2) C(2) 149.8(5) 2_545 . yes
Mn(1) N(5) C(5) 177.9(5) 1_655 . yes
Mn(1) N(6) C(6) 162.1(5) 2_645 . yes
Mn(1) N(7) C(7) 118.7(5) . . yes
Mn(1) N(7) C(7') 126(1) . . yes
C(7) N(7) C(7') 47(1) . . yes
N(8') N(8) C(8) 73(1) . . yes
N(8') N(8) C(9) 67(1) . . yes
N(8') N(8) C(10) 78(1) . . yes
C(8) N(8) C(9) 116.2(7) . . yes
C(8) N(8) C(10) 109.6(7) . . yes
C(9) N(8) C(10) 108.9(7) . . yes
N(8) N(8') C(8) 71(1) . . yes
N(8) N(8') C(9) 77(1) . . yes
N(8) N(8') C(10) 67(1) . . yes
C(8) N(8') C(9) 120(1) . . yes
C(8) N(8') C(10) 104(1) . . yes
C(9) N(8') C(10) 108(1) . . yes
Cr(1) C(1) N(1) 177.1(5) . . yes
Cr(1) C(2) N(2) 178.4(5) . . yes
Cr(1) C(3) N(3) 176.3(6) . . yes
Cr(1) C(4) N(4) 178.3(7) . . yes
Cr(1) C(5) N(5) 178.1(5) . . yes
Cr(1) C(6) N(6) 177.5(5) . . yes
N(7) C(7) C(7') 67(1) . . yes
N(7) C(7) C(8) 110.9(8) . . yes
C(7') C(7) C(8) 62(1) . . yes
N(7) C(7') C(7) 64(1) . . yes
N(7) C(7') C(8) 111(2) . . yes
C(7) C(7') C(8) 67(2) . . yes
N(8) C(8) N(8') 35.3(7) . . yes
N(8) C(8) C(7) 116.1(7) . . yes
N(8) C(8) C(7') 143(1) . . yes
N(8') C(8) C(7) 124(1) . . yes
N(8') C(8) C(7') 118(1) . . yes
C(7) C(8) C(7') 49(1) . . yes
N(8) C(9) N(8') 35.4(8) . . yes
N(8) C(10) N(8') 33.9(7) . . yes

loop_
_geom_bond_atom_site_label_1
_geom_bond_atom_site_label_2
_geom_bond_distance
_geom_bond_site_symmetry_2
_geom_bond_publ_flag
Mn(1) O(1) 2.209(4) . yes
Mn(1) N(1) 2.188(5) . yes
Mn(1) N(2) 2.213(5) 2_555 yes
Mn(1) N(5) 2.199(5) 1_455 yes
Mn(1) N(6) 2.212(5) 2_655 yes
Mn(1) N(7) 2.332(6) . yes
Cr(1) C(1) 2.072(5) . yes
Cr(1) C(2) 2.053(5) . yes
Cr(1) C(3) 2.061(6) . yes
Cr(1) C(4) 2.083(6) . yes
Cr(1) C(5) 2.062(6) . yes
Cr(1) C(6) 2.071(5) . yes
N(1) C(1) 1.139(7) . yes
N(2) C(2) 1.158(7) . yes
N(3) C(3) 1.131(8) . yes
N(4) C(4) 1.135(8) . yes
N(5) C(5) 1.145(7) . yes
N(6) C(6) 1.130(7) . yes
N(7) C(7) 1.48(1) . yes
N(7) C(7') 1.52(3) . yes
N(8) N(8') 0.89(2) . yes
N(8) C(8) 1.46(1) . yes
N(8) C(9) 1.49(1) . yes
N(8) C(10) 1.47(1) . yes
N(8') C(8) 1.47(2) . yes
N(8') C(9) 1.41(2) . yes
N(8') C(10) 1.56(2) . yes
C(7) C(7') 1.22(5) . yes
C(7) C(8) 1.48(1) . yes
C(7') C(8) 1.42(3) . yes

loop_
_geom_contact_atom_site_label_1
_geom_contact_atom_site_label_2
_geom_contact_distance
_geom_contact_site_symmetry_2
O(1) N(3) 2.775(7) 4_455
O(1) O(2) 2.806(8) 2_545
O(1) N(8') 3.02(2) 4_555
O(2) N(4) 2.845(9) 4_454
O(2) N(4) 3.45(1) 2_655
O(2) N(7) 3.452(9) .
O(2) N(5) 3.471(9) 2_655
O(2) C(7) 3.54(1) .
O(2) C(4) 3.55(1) 2_655
O(2) C(5) 3.574(9) 2_655
N(2) N(7) 3.080(7) 2_545
N(2) N(5) 3.103(7) 2_645
N(5) N(7) 3.234(7) 1_655
N(5) C(7') 3.52(4) 1_655
N(5) C(8) 3.574(9) 1_655
N(6) N(7) 3.122(8) 2_645
